data_7230569
loop_
_publ_author_name
'Zhiltsova, Elena P.'
'Pashirova, Tatiana N.'
'Ibatullina, Marina R.'
'Lukashenko, Svetlana S.'
'Gubaidullin, Aidar T.'
'Islamov, Daut R.'
'Kataeva, Olga N.'
'Kutyreva, Marianna P.'
'Zakharova, Lucia Y.'

_publ_section_title
;
 A new surfactant-copper(ii) complex based on
 1,4-diazabicyclo[2.2.2]octane amphiphile. Crystal structure
 determination, self-assembly and functional activity.
;
_journal_issue 18
_journal_name_full 'Physical chemistry chemical physics : PCCP'
_journal_page_first 12688
_journal_page_last 12699
_journal_paper_doi 10.1039/c8cp01954a
_journal_volume 20
_journal_year 2018
_chemical_formula_moiety 'C23 H49 Br3 Cu N2 O, C H4 O'
_chemical_formula_sum 'C24 H53 Br3 Cu N2 O2'
_chemical_formula_weight 704.95
_space_group_crystal_system monoclinic
_space_group_IT_number 14
_space_group_name_Hall '-P 2yn'
_space_group_name_H-M_alt 'P 1 21/n 1'
_symmetry_cell_setting monoclinic
_symmetry_Int_Tables_number 14
_symmetry_space_group_name_Hall '-P 2yn'
_symmetry_space_group_name_H-M 'P 1 21/n 1'
_atom_sites_solution_hydrogens mixed
_audit_creation_method SHELXL-2014/7
_audit_update_record
;
2017-02-28 deposited with the CCDC.
2018-04-04 downloaded from the CCDC.
;
_cell_angle_alpha 90
_cell_angle_beta 91.3260(16)
_cell_angle_gamma 90
_cell_formula_units_Z 4
_cell_length_a 7.5437(3)
_cell_length_b 44.0092(18)
_cell_length_c 9.3422(4)
_cell_measurement_reflns_used 8949
_cell_measurement_temperature 150(2)
_cell_measurement_theta_max 27.11
_cell_measurement_theta_min 2.37
_cell_volume 3100.7(2)
_computing_cell_refinement 'APEX2  v2, 1-4  (Bruker AXS, 2005-2007)'
_computing_data_collection 'APEX2  v2, 1-4  (Bruker AXS, 2005-2007)'
_computing_data_reduction 'SAINT NT v6.0 (Bruker AXS, 2003)'
_computing_molecular_graphics 'MERCURY 3.1 (Macrae, 2006)'
_computing_publication_material 'WinGX (Farrugia 1999), enCIFer (Allen et al. 2004)'
_computing_structure_refinement 'SHELXL-2014/7 (Sheldrick, 2014)'
_computing_structure_solution 'SHELXS-97 (Sheldrick, 2008)'
_diffrn_ambient_temperature 150(2)
_diffrn_measured_fraction_theta_full 0.995
_diffrn_measured_fraction_theta_max 0.993
_diffrn_measurement_device_type 'Bruker Kappa APEX DUO CCD'
_diffrn_measurement_method '\f and \w scans'
_diffrn_radiation_probe x-ray
_diffrn_radiation_type MoK\a
_diffrn_radiation_wavelength 0.71073
_diffrn_reflns_av_R_equivalents 0.0589
_diffrn_reflns_av_unetI/netI 0.0371
_diffrn_reflns_Laue_measured_fraction_full 0.995
_diffrn_reflns_Laue_measured_fraction_max 0.993
_diffrn_reflns_limit_h_max 9
_diffrn_reflns_limit_h_min -9
_diffrn_reflns_limit_k_max 53
_diffrn_reflns_limit_k_min -55
_diffrn_reflns_limit_l_max 11
_diffrn_reflns_limit_l_min -11
_diffrn_reflns_number 48071
_diffrn_reflns_point_group_measured_fraction_full 0.995
_diffrn_reflns_point_group_measured_fraction_max 0.993
_diffrn_reflns_theta_full 25.242
_diffrn_reflns_theta_max 26.370
_diffrn_reflns_theta_min 0.925
_diffrn_source 'fine-focus sealed tube'
_exptl_absorpt_coefficient_mu 4.592
_exptl_absorpt_correction_T_max 0.736
_exptl_absorpt_correction_T_min 0.474
_exptl_absorpt_correction_type multi-scan
_exptl_absorpt_process_details 'SADABS version 2.10 (Sheldrick,Bruker AXS Inc.)'
_exptl_crystal_colour brown
_exptl_crystal_density_diffrn 1.510
_exptl_crystal_description prism
_exptl_crystal_F_000 1444
_exptl_crystal_size_max 0.191
_exptl_crystal_size_mid 0.126
_exptl_crystal_size_min 0.071
_refine_diff_density_max 1.987
_refine_diff_density_min -1.204
_refine_diff_density_rms 0.253
_refine_ls_extinction_method none
_refine_ls_goodness_of_fit_ref 1.169
_refine_ls_hydrogen_treatment mixed
_refine_ls_matrix_type full
_refine_ls_number_parameters 296
_refine_ls_number_reflns 6300
_refine_ls_number_restraints 2
_refine_ls_restrained_S_all 1.169
_refine_ls_R_factor_all 0.1028
_refine_ls_R_factor_gt 0.0865
_refine_ls_shift/su_max 0.001
_refine_ls_shift/su_mean 0.000
_refine_ls_structure_factor_coef Fsqd
_refine_ls_weighting_details 'w=1/[\s^2^(Fo^2^)+(0.0910P)^2^+46.2165P] where P=(Fo^2^+2Fc^2^)/3'
_refine_ls_weighting_scheme calc
_refine_ls_wR_factor_gt 0.2429
_refine_ls_wR_factor_ref 0.2542
_reflns_Friedel_coverage 0.000
_reflns_number_gt 5204
_reflns_number_total 6300
_reflns_threshold_expression 'I > 2\s(I)'
_cod_data_source_file c8cp01954a2.cif
_cod_data_source_block kut63-abs_a
_cod_depositor_comments 'Adding full bibliography for 7230569.cif.'
_cod_original_sg_symbol_H-M 'P 21/n'
_cod_database_code 7230569
_shelx_shelxl_version_number 2014/7
_shelx_space_group_comment
;
The symmetry employed for this shelxl refinement is uniquely defined
by the following loop, which should always be used as a source of
symmetry information in preference to the above space-group names.
They are only intended as comments.
;
_shelx_estimated_absorpt_t_min 0.474
_shelx_estimated_absorpt_t_max 0.736

loop_
_space_group_symop_operation_xyz
'x, y, z'
'-x+1/2, y+1/2, -z+1/2'
'-x, -y, -z'
'x-1/2, -y-1/2, z-1/2'

loop_
_atom_site_label
_atom_site_type_symbol
_atom_site_fract_x
_atom_site_fract_y
_atom_site_fract_z
_atom_site_U_iso_or_equiv
_atom_site_adp_type
_atom_site_occupancy
_atom_site_site_symmetry_order
_atom_site_calc_flag
_atom_site_refinement_flags_posn
_atom_site_refinement_flags_adp
Cu1 Cu 0.05073(17) 0.70069(3) 0.63745(15) 0.0401(3) Uani 1 1 d . .
Br1 Br -0.25939(14) 0.71567(3) 0.58595(11) 0.0414(3) Uani 1 1 d . .
Br2 Br 0.18626(15) 0.69260(3) 0.88385(12) 0.0431(3) Uani 1 1 d . .
Br3 Br 0.25491(15) 0.68325(3) 0.44696(12) 0.0453(3) Uani 1 1 d . .
C1 C 0.0444(14) 0.7644(3) 0.7354(11) 0.038(2) Uani 1 1 d . .
H1A H 0.0930 0.7590 0.8314 0.046 Uiso 1 1 calc R U
H1B H -0.0844 0.7600 0.7338 0.046 Uiso 1 1 calc R U
C2 C 0.0740(14) 0.7986(3) 0.7076(12) 0.043(3) Uani 1 1 d . .
H2A H -0.0320 0.8074 0.6589 0.051 Uiso 1 1 calc R U
H2B H 0.0938 0.8094 0.7995 0.051 Uiso 1 1 calc R U
C3 C 0.3298(12) 0.7487(3) 0.6515(11) 0.036(2) Uani 1 1 d . .
H3A H 0.3945 0.7407 0.5685 0.043 Uiso 1 1 calc R U
H3B H 0.3658 0.7367 0.7368 0.043 Uiso 1 1 calc R U
C4 C 0.3790(15) 0.7821(3) 0.6757(11) 0.039(2) Uani 1 1 d . .
H4A H 0.3961 0.7860 0.7794 0.047 Uiso 1 1 calc R U
H4B H 0.4915 0.7867 0.6278 0.047 Uiso 1 1 calc R U
C5 C 0.0919(14) 0.7589(3) 0.4811(10) 0.039(2) Uani 1 1 d . .
H5A H -0.0379 0.7614 0.4685 0.047 Uiso 1 1 calc R U
H5B H 0.1334 0.7451 0.4053 0.047 Uiso 1 1 calc R U
C6 C 0.1823(15) 0.7899(3) 0.4663(11) 0.041(2) Uani 1 1 d . .
H6A H 0.1010 0.8042 0.4162 0.049 Uiso 1 1 calc R U
H6B H 0.2902 0.7877 0.4088 0.049 Uiso 1 1 calc R U
C7 C 0.2849(16) 0.8343(3) 0.6017(12) 0.046(3) Uani 1 1 d . .
H7A H 0.1833 0.8457 0.5595 0.055 Uiso 1 1 calc R U
H7B H 0.3827 0.8354 0.5330 0.055 Uiso 1 1 calc R U
C8 C 0.3438(16) 0.8501(3) 0.7372(13) 0.048(3) Uani 1 1 d . .
H8A H 0.4308 0.8372 0.7896 0.057 Uiso 1 1 calc R U
H8B H 0.2403 0.8530 0.7990 0.057 Uiso 1 1 calc R U
C9 C 0.4285(17) 0.8812(3) 0.7069(14) 0.051(3) Uani 1 1 d . .
H9A H 0.3495 0.8926 0.6399 0.061 Uiso 1 1 calc R U
H9B H 0.4362 0.8929 0.7975 0.061 Uiso 1 1 calc R U
C10 C 0.6118(17) 0.8797(3) 0.6439(15) 0.052(3) Uani 1 1 d . .
H10A H 0.6074 0.8664 0.5584 0.062 Uiso 1 1 calc R U
H10B H 0.6947 0.8704 0.7149 0.062 Uiso 1 1 calc R U
C11 C 0.6827(19) 0.9108(3) 0.6015(17) 0.063(4) Uani 1 1 d . .
H11A H 0.6004 0.9200 0.5296 0.075 Uiso 1 1 calc R U
H11B H 0.6852 0.9242 0.6869 0.075 Uiso 1 1 calc R U
C12 C 0.8665(19) 0.9096(3) 0.5404(16) 0.059(3) Uani 1 1 d . .
H12A H 0.8651 0.8956 0.4577 0.070 Uiso 1 1 calc R U
H12B H 0.9496 0.9013 0.6139 0.070 Uiso 1 1 calc R U
C13 C 0.936(2) 0.9408(3) 0.4915(18) 0.065(4) Uani 1 1 d . .
H13A H 0.8515 0.9491 0.4188 0.079 Uiso 1 1 calc R U
H13B H 0.9362 0.9547 0.5746 0.079 Uiso 1 1 calc R U
C14 C 1.118(2) 0.9409(3) 0.4299(17) 0.064(4) Uani 1 1 d . .
H14A H 1.1181 0.9265 0.3484 0.077 Uiso 1 1 calc R U
H14B H 1.2024 0.9331 0.5035 0.077 Uiso 1 1 calc R U
C15 C 1.183(2) 0.9711(3) 0.3788(17) 0.063(4) Uani 1 1 d . .
H15A H 1.1006 0.9785 0.3028 0.076 Uiso 1 1 calc R U
H15B H 1.1785 0.9856 0.4594 0.076 Uiso 1 1 calc R U
C16 C 1.365(2) 0.9716(3) 0.3223(17) 0.061(3) Uani 1 1 d . .
H16A H 1.3705 0.9565 0.2443 0.074 Uiso 1 1 calc R U
H16B H 1.4476 0.9649 0.3996 0.074 Uiso 1 1 calc R U
C17 C 1.432(2) 1.0019(3) 0.2649(18) 0.066(4) Uani 1 1 d . .
H17A H 1.3490 1.0086 0.1873 0.079 Uiso 1 1 calc R U
H17B H 1.4246 1.0171 0.3428 0.079 Uiso 1 1 calc R U
C18 C 1.611(2) 1.0029(3) 0.2097(18) 0.064(4) Uani 1 1 d . .
H18A H 1.6179 0.9882 0.1296 0.077 Uiso 1 1 calc R U
H18B H 1.6942 0.9958 0.2862 0.077 Uiso 1 1 calc R U
C19 C 1.674(2) 1.0327(3) 0.1585(16) 0.062(4) Uani 1 1 d . .
H19A H 1.6664 1.0473 0.2388 0.074 Uiso 1 1 calc R U
H19B H 1.5906 1.0397 0.0823 0.074 Uiso 1 1 calc R U
C20 C 1.8589(19) 1.0348(3) 0.1009(17) 0.062(3) Uani 1 1 d . .
H20A H 1.9421 1.0267 0.1749 0.075 Uiso 1 1 calc R U
H20B H 1.8648 1.0212 0.0169 0.075 Uiso 1 1 calc R U
C21 C 1.925(2) 1.0653(4) 0.0571(19) 0.074(4) Uani 1 1 d . .
H21A H 1.8447 1.0734 -0.0190 0.088 Uiso 1 1 calc R U
H21B H 1.9183 1.0792 0.1402 0.088 Uiso 1 1 calc R U
C22 C 2.108(2) 1.0661(4) 0.004(2) 0.082(5) Uani 1 1 d . .
H22A H 2.1879 1.0560 0.0736 0.123 Uiso 1 1 calc R U
H22B H 2.1454 1.0872 -0.0080 0.123 Uiso 1 1 calc R U
H22C H 2.1125 1.0555 -0.0879 0.123 Uiso 1 1 calc R U
C1A C 0.031(2) 0.6297(3) 0.655(2) 0.079(5) Uani 1 1 d D .
H1A1 H 0.1017 0.6273 0.5691 0.119 Uiso 1 1 calc R U
H1A2 H -0.0578 0.6134 0.6582 0.119 Uiso 1 1 calc R U
H1A3 H 0.1085 0.6286 0.7403 0.119 Uiso 1 1 calc R U
C2A C 0.5534(19) 0.6350(3) 0.7211(13) 0.052(3) Uani 1 1 d . .
H2A1 H 0.6519 0.6253 0.7742 0.078 Uiso 1 1 calc R U
H2A2 H 0.4522 0.6210 0.7162 0.078 Uiso 1 1 calc R U
H2A3 H 0.5190 0.6537 0.7702 0.078 Uiso 1 1 calc R U
N1 N 0.1328(11) 0.7454(2) 0.6242(9) 0.038(2) Uani 1 1 d . .
N2 N 0.2324(12) 0.8022(2) 0.6155(10) 0.038(2) Uani 1 1 d . .
O1 O -0.0573(11) 0.6587(2) 0.6510(11) 0.058(2) Uani 1 1 d D .
H1 H -0.162(7) 0.6559(10) 0.621(18) 0.087 Uiso 1 1 d D U
O2 O 0.6072(13) 0.6420(2) 0.5806(12) 0.065(3) Uani 1 1 d . .
H2 H 0.5575 0.6582 0.5531 0.097 Uiso 1 1 calc R U

loop_
_atom_site_aniso_label
_atom_site_aniso_U_11
_atom_site_aniso_U_22
_atom_site_aniso_U_33
_atom_site_aniso_U_23
_atom_site_aniso_U_13
_atom_site_aniso_U_12
Cu1 0.0344(7) 0.0485(8) 0.0372(7) 0.0008(6) -0.0025(5) -0.0006(5)
Br1 0.0336(5) 0.0558(7) 0.0345(5) 0.0018(5) -0.0042(4) -0.0009(4)
Br2 0.0415(6) 0.0519(7) 0.0357(6) 0.0046(5) -0.0024(4) -0.0009(5)
Br3 0.0408(6) 0.0567(7) 0.0386(6) -0.0078(5) 0.0016(4) 0.0003(5)
C1 0.035(5) 0.051(6) 0.028(5) -0.002(4) -0.003(4) -0.002(5)
C2 0.034(5) 0.062(7) 0.032(5) -0.002(5) 0.000(4) 0.002(5)
C3 0.026(5) 0.052(6) 0.029(5) 0.001(4) -0.001(4) 0.004(4)
C4 0.041(6) 0.049(6) 0.027(5) 0.001(4) -0.008(4) 0.004(5)
C5 0.038(5) 0.056(7) 0.022(5) 0.001(4) -0.009(4) -0.001(5)
C6 0.041(6) 0.059(7) 0.021(5) 0.001(5) -0.006(4) -0.004(5)
C7 0.042(6) 0.056(7) 0.040(6) 0.008(5) 0.007(5) -0.005(5)
C8 0.046(6) 0.054(7) 0.043(6) -0.002(5) -0.004(5) -0.005(5)
C9 0.057(7) 0.041(6) 0.055(7) 0.000(5) -0.004(6) 0.005(5)
C10 0.057(7) 0.046(7) 0.053(7) 0.003(6) -0.002(6) -0.005(6)
C11 0.059(8) 0.061(8) 0.068(9) 0.008(7) 0.002(7) -0.005(7)
C12 0.059(8) 0.059(8) 0.057(8) 0.003(6) -0.002(6) -0.009(6)
C13 0.061(8) 0.063(9) 0.071(9) 0.008(7) -0.003(7) 0.000(7)
C14 0.074(9) 0.053(8) 0.065(9) 0.007(7) -0.001(7) -0.005(7)
C15 0.070(9) 0.053(8) 0.067(9) 0.006(7) -0.002(7) -0.007(7)
C16 0.068(9) 0.051(8) 0.065(9) 0.005(7) -0.001(7) -0.004(7)
C17 0.067(9) 0.058(8) 0.072(10) 0.007(7) -0.006(7) -0.008(7)
C18 0.062(8) 0.055(8) 0.075(10) 0.008(7) 0.012(7) 0.004(6)
C19 0.074(9) 0.051(8) 0.062(9) 0.000(6) 0.013(7) -0.002(7)
C20 0.061(8) 0.059(8) 0.066(9) 0.005(7) -0.002(7) 0.005(6)
C21 0.085(11) 0.063(9) 0.074(10) 0.007(8) 0.019(9) -0.011(8)
C22 0.072(10) 0.076(11) 0.097(13) 0.021(10) 0.002(9) -0.002(8)
C1A 0.068(10) 0.051(8) 0.121(15) 0.005(9) 0.024(10) 0.007(7)
C2A 0.068(8) 0.041(6) 0.048(7) -0.004(5) 0.018(6) -0.011(6)
N1 0.032(4) 0.052(5) 0.030(4) 0.005(4) -0.004(3) -0.003(4)
N2 0.036(5) 0.046(5) 0.033(5) -0.002(4) -0.002(4) 0.005(4)
O1 0.035(4) 0.056(5) 0.081(7) 0.008(5) -0.015(4) 0.002(4)
O2 0.053(5) 0.064(6) 0.077(7) 0.004(5) -0.006(5) -0.003(5)

loop_
_atom_type_symbol
_atom_type_description
_atom_type_scat_dispersion_real
_atom_type_scat_dispersion_imag
_atom_type_scat_source
C C 0.0033 0.0016 'International Tables Vol C Tables 4.2.6.8 and 6.1.1.4'
N N 0.0061 0.0033 'International Tables Vol C Tables 4.2.6.8 and 6.1.1.4'
Cu Cu 0.3201 1.2651 'International Tables Vol C Tables 4.2.6.8 and 6.1.1.4'
Br Br -0.2901 2.4595 'International Tables Vol C Tables 4.2.6.8 and 6.1.1.4'
O O 0.0106 0.0060 'International Tables Vol C Tables 4.2.6.8 and 6.1.1.4'
H H 0.0000 0.0000 'International Tables Vol C Tables 4.2.6.8 and 6.1.1.4'

loop_
_geom_angle_atom_site_label_1
_geom_angle_atom_site_label_2
_geom_angle_atom_site_label_3
_geom_angle
O1 Cu1 N1 173.7(4)
O1 Cu1 Br1 82.8(2)
N1 Cu1 Br1 91.0(3)
O1 Cu1 Br3 91.1(3)
N1 Cu1 Br3 93.4(3)
Br1 Cu1 Br3 122.69(7)
O1 Cu1 Br2 88.2(3)
N1 Cu1 Br2 94.2(2)
Br1 Cu1 Br2 125.32(6)
Br3 Cu1 Br2 111.27(6)
N1 C1 C2 111.0(8)
N1 C1 H1A 109.4
C2 C1 H1A 109.4
N1 C1 H1B 109.4
C2 C1 H1B 109.4
H1A C1 H1B 108.0
N2 C2 C1 108.7(9)
N2 C2 H2A 109.9
C1 C2 H2A 109.9
N2 C2 H2B 109.9
C1 C2 H2B 109.9
H2A C2 H2B 108.3
N1 C3 C4 110.7(8)
N1 C3 H3A 109.5
C4 C3 H3A 109.5
N1 C3 H3B 109.5
C4 C3 H3B 109.5
H3A C3 H3B 108.1
N2 C4 C3 109.6(9)
N2 C4 H4A 109.8
C3 C4 H4A 109.8
N2 C4 H4B 109.8
C3 C4 H4B 109.8
H4A C4 H4B 108.2
N1 C5 C6 110.7(8)
N1 C5 H5A 109.5
C6 C5 H5A 109.5
N1 C5 H5B 109.5
C6 C5 H5B 109.5
H5A C5 H5B 108.1
C5 C6 N2 109.5(8)
C5 C6 H6A 109.8
N2 C6 H6A 109.8
C5 C6 H6B 109.8
N2 C6 H6B 109.8
H6A C6 H6B 108.2
N2 C7 C8 116.4(10)
N2 C7 H7A 108.2
C8 C7 H7A 108.2
N2 C7 H7B 108.2
C8 C7 H7B 108.2
H7A C7 H7B 107.3
C7 C8 C9 111.9(10)
C7 C8 H8A 109.2
C9 C8 H8A 109.2
C7 C8 H8B 109.2
C9 C8 H8B 109.2
H8A C8 H8B 107.9
C10 C9 C8 114.6(10)
C10 C9 H9A 108.6
C8 C9 H9A 108.6
C10 C9 H9B 108.6
C8 C9 H9B 108.6
H9A C9 H9B 107.6
C9 C10 C11 112.8(11)
C9 C10 H10A 109.0
C11 C10 H10A 109.0
C9 C10 H10B 109.0
C11 C10 H10B 109.0
H10A C10 H10B 107.8
C12 C11 C10 113.4(12)
C12 C11 H11A 108.9
C10 C11 H11A 108.9
C12 C11 H11B 108.9
C10 C11 H11B 108.9
H11A C11 H11B 107.7
C11 C12 C13 113.7(13)
C11 C12 H12A 108.8
C13 C12 H12A 108.8
C11 C12 H12B 108.8
C13 C12 H12B 108.8
H12A C12 H12B 107.7
C14 C13 C12 115.9(13)
C14 C13 H13A 108.3
C12 C13 H13A 108.3
C14 C13 H13B 108.3
C12 C13 H13B 108.3
H13A C13 H13B 107.4
C13 C14 C15 116.0(13)
C13 C14 H14A 108.3
C15 C14 H14A 108.3
C13 C14 H14B 108.3
C15 C14 H14B 108.3
H14A C14 H14B 107.4
C16 C15 C14 116.5(13)
C16 C15 H15A 108.2
C14 C15 H15A 108.2
C16 C15 H15B 108.2
C14 C15 H15B 108.2
H15A C15 H15B 107.3
C15 C16 C17 117.3(13)
C15 C16 H16A 108.0
C17 C16 H16A 108.0
C15 C16 H16B 108.0
C17 C16 H16B 108.0
H16A C16 H16B 107.2
C18 C17 C16 117.9(13)
C18 C17 H17A 107.8
C16 C17 H17A 107.8
C18 C17 H17B 107.8
C16 C17 H17B 107.8
H17A C17 H17B 107.2
C17 C18 C19 116.6(13)
C17 C18 H18A 108.1
C19 C18 H18A 108.1
C17 C18 H18B 108.1
C19 C18 H18B 108.1
H18A C18 H18B 107.3
C18 C19 C20 118.5(13)
C18 C19 H19A 107.7
C20 C19 H19A 107.7
C18 C19 H19B 107.7
C20 C19 H19B 107.7
H19A C19 H19B 107.1
C21 C20 C19 118.1(13)
C21 C20 H20A 107.8
C19 C20 H20A 107.8
C21 C20 H20B 107.8
C19 C20 H20B 107.8
H20A C20 H20B 107.1
C22 C21 C20 115.7(15)
C22 C21 H21A 108.4
C20 C21 H21A 108.4
C22 C21 H21B 108.4
C20 C21 H21B 108.4
H21A C21 H21B 107.4
C21 C22 H22A 109.5
C21 C22 H22B 109.5
H22A C22 H22B 109.5
C21 C22 H22C 109.5
H22A C22 H22C 109.5
H22B C22 H22C 109.5
O1 C1A H1A1 109.5
O1 C1A H1A2 109.5
H1A1 C1A H1A2 109.5
O1 C1A H1A3 109.5
H1A1 C1A H1A3 109.5
H1A2 C1A H1A3 109.5
O2 C2A H2A1 109.5
O2 C2A H2A2 109.5
H2A1 C2A H2A2 109.5
O2 C2A H2A3 109.5
H2A1 C2A H2A3 109.5
H2A2 C2A H2A3 109.5
C5 N1 C1 108.2(8)
C5 N1 C3 107.1(8)
C1 N1 C3 106.3(8)
C5 N1 Cu1 112.2(7)
C1 N1 Cu1 110.5(6)
C3 N1 Cu1 112.2(7)
C7 N2 C2 111.9(9)
C7 N2 C4 113.5(9)
C2 N2 C4 108.0(9)
C7 N2 C6 108.8(8)
C2 N2 C6 107.5(8)
C4 N2 C6 106.9(8)
C1A O1 Cu1 128.7(8)
C1A O1 H1 108(2)
Cu1 O1 H1 119(5)
C2A O2 H2 109.5

loop_
_geom_bond_atom_site_label_1
_geom_bond_atom_site_label_2
_geom_bond_distance
Cu1 O1 2.026(9)
Cu1 N1 2.066(10)
Cu1 Br1 2.4672(17)
Cu1 Br3 2.5011(17)
Cu1 Br2 2.5223(17)
C1 N1 1.501(14)
C1 C2 1.546(17)
C1 H1A 0.9900
C1 H1B 0.9900
C2 N2 1.497(14)
C2 H2A 0.9900
C2 H2B 0.9900
C3 N1 1.510(13)
C3 C4 1.529(16)
C3 H3A 0.9900
C3 H3B 0.9900
C4 N2 1.516(14)
C4 H4A 0.9900
C4 H4B 0.9900
C5 N1 1.489(13)
C5 C6 1.531(16)
C5 H5A 0.9900
C5 H5B 0.9900
C6 N2 1.536(13)
C6 H6A 0.9900
C6 H6B 0.9900
C7 N2 1.472(15)
C7 C8 1.503(17)
C7 H7A 0.9900
C7 H7B 0.9900
C8 C9 1.540(17)
C8 H8A 0.9900
C8 H8B 0.9900
C9 C10 1.517(18)
C9 H9A 0.9900
C9 H9B 0.9900
C10 C11 1.528(19)
C10 H10A 0.9900
C10 H10B 0.9900
C11 C12 1.51(2)
C11 H11A 0.9900
C11 H11B 0.9900
C12 C13 1.54(2)
C12 H12A 0.9900
C12 H12B 0.9900
C13 C14 1.50(2)
C13 H13A 0.9900
C13 H13B 0.9900
C14 C15 1.501(19)
C14 H14A 0.9900
C14 H14B 0.9900
C15 C16 1.48(2)
C15 H15A 0.9900
C15 H15B 0.9900
C16 C17 1.53(2)
C16 H16A 0.9900
C16 H16B 0.9900
C17 C18 1.46(2)
C17 H17A 0.9900
C17 H17B 0.9900
C18 C19 1.48(2)
C18 H18A 0.9900
C18 H18B 0.9900
C19 C20 1.51(2)
C19 H19A 0.9900
C19 H19B 0.9900
C20 C21 1.49(2)
C20 H20A 0.9900
C20 H20B 0.9900
C21 C22 1.48(2)
C21 H21A 0.9900
C21 H21B 0.9900
C22 H22A 0.9800
C22 H22B 0.9800
C22 H22C 0.9800
C1A O1 1.438(17)
C1A H1A1 0.9800
C1A H1A2 0.9800
C1A H1A3 0.9800
C2A O2 1.418(15)
C2A H2A1 0.9800
C2A H2A2 0.9800
C2A H2A3 0.9800
O1 H1 0.842(10)
O2 H2 0.8400
